data_4025347
loop_
_publ_author_name
'Marina Martjuga'
'Dmitry Shabashov'
'Sergey Belyakov'
'Edvards Liepinsh'
'Edgars Suna'

_publ_section_title
;
 Asymmetric Synthesis of 1,3-Diamines by Diastereoselective Reduction of
 Enantiopure N-tert-Butanesulfinylketimines: Unusual Directing Effects of
 the ortho-Substituent
;
_journal_name_full 'Journal of Organic Chemistry'
_journal_page_first 2357
_journal_page_last 2368
_journal_paper_doi 10.1021/jo100173f
_journal_volume 75
_journal_year 2010
_chemical_absolute_configuration rmad
_chemical_compound_source 'Local laboratory'
_chemical_formula_moiety 'C20 H27 N O S '
_chemical_formula_sum 'C20 H27 N O S'
_chemical_formula_weight 329.506
_chemical_name_systematic
;
 ?
;
_space_group_IT_number 19
_symmetry_cell_setting orthorhombic
_symmetry_space_group_name_Hall 'P 2ac 2ab'
_symmetry_space_group_name_H-M 'P 21 21 21'
_atom_sites_solution_primary direct
_atom_sites_solution_secondary difmap
_cell_angle_alpha 90.00
_cell_angle_beta 90.00
_cell_angle_gamma 90.00
_cell_formula_units_Z 4
_cell_length_a 9.3004(4)
_cell_length_b 13.5899(6)
_cell_length_c 14.7561(7)
_cell_measurement_reflns_used 29808
_cell_measurement_temperature 173
_cell_measurement_theta_max 28.700
_cell_measurement_theta_min 0.998
_cell_volume 1865.05(15)
_computing_cell_refinement 'HKL Scalepack (Otwinowski & Minor 1997)'
_computing_data_collection KappaCCD
_computing_data_reduction 'Denzo and Scalepak (Otwinowski & Minor, 1997)'
_computing_structure_refinement 'SHELXL-97 (Sheldrick, 1997)'
_computing_structure_solution 'SIR92 (Altomare et al., 1994)'
_diffrn_measured_fraction_theta_full 0.998
_diffrn_measured_fraction_theta_max 0.998
_diffrn_measurement_device KappaCCD
_diffrn_measurement_method CCD
_diffrn_orient_matrix_type X=UH
_diffrn_orient_matrix_UB_11 -0.04607
_diffrn_orient_matrix_UB_12 -0.01485
_diffrn_orient_matrix_UB_13 -0.09601
_diffrn_orient_matrix_UB_21 0.06098
_diffrn_orient_matrix_UB_22 -0.03340
_diffrn_orient_matrix_UB_23 -0.02409
_diffrn_orient_matrix_UB_31 -0.02441
_diffrn_orient_matrix_UB_32 -0.05965
_diffrn_orient_matrix_UB_33 0.02094
_diffrn_radiation_source 'fine-focus sealed tube'
_diffrn_radiation_type ' MoK\a'
_diffrn_radiation_wavelength_id all
_diffrn_reflns_av_R_equivalents 0.033
_diffrn_reflns_limit_h_max 12
_diffrn_reflns_limit_h_min -12
_diffrn_reflns_limit_k_max 18
_diffrn_reflns_limit_k_min -18
_diffrn_reflns_limit_l_max 19
_diffrn_reflns_limit_l_min -19
_diffrn_reflns_number 4739
_diffrn_reflns_theta_full 28.69
_diffrn_reflns_theta_max 28.69
_diffrn_reflns_theta_min 1.38
_exptl_absorpt_coefficient_mu 0.178
_exptl_absorpt_correction_type none
_exptl_crystal_colour Colourless
_exptl_crystal_density_diffrn 1.174
_exptl_crystal_density_method 'not measured'
_exptl_crystal_description 'Prism (0.12x0.17x0.22 mm)'
_exptl_crystal_F_000 712
_exptl_crystal_size_max 0.22
_exptl_crystal_size_mid 0.17
_exptl_crystal_size_min 0.12
_refine_diff_density_max 0.490
_refine_diff_density_min -0.455
_refine_diff_density_rms 0.132
_refine_ls_abs_structure_details 'Flack H D (1983), Acta Cryst. A39, 876-881'
_refine_ls_abs_structure_Flack 0.09(14)
_refine_ls_extinction_method none
_refine_ls_goodness_of_fit_ref 1.063
_refine_ls_hydrogen_treatment constr
_refine_ls_matrix_type full
_refine_ls_number_parameters 212
_refine_ls_number_reflns 4716
_refine_ls_number_restraints 0
_refine_ls_restrained_S_all 1.063
_refine_ls_R_factor_all 0.1316
_refine_ls_R_factor_gt 0.0684
_refine_ls_shift/su_max 0.000
_refine_ls_shift/su_mean 0.000
_refine_ls_structure_factor_coef Fsqd
_refine_ls_weighting_details 'calc w=1/[\s^2^(Fo^2^)+(0.1215P)^2^+0.0000P] where P=(Fo^2^+2Fc^2^)/3'
_refine_ls_weighting_scheme calc
_refine_ls_wR_factor_gt 0.1653
_refine_ls_wR_factor_ref 0.2138
_reflns_number_gt 2992
_reflns_number_total 4716
_reflns_threshold_expression >2sigma(I)
_cod_data_source_file jo100173f_si_018.cif
_cod_data_source_block global
_cod_depositor_comments
;
The following automatic conversions were performed:

'_symmetry_cell_setting' value 'Orthorhombic' changed to
'orthorhombic' according to the built-in table from CIF Core
dictionary named 'cif_core.dic' version 2.4.1 from 2010-06-29.

Automatic conversion script
Id: cif_fix_values 1646 2011-03-28 12:23:43Z adriana 
;
_cod_original_sg_symbol_Hall 'P 2ac 2ab '
_cod_original_sg_symbol_H-M 'P 21 21 21 '
_cod_original_formula_sum 'C20 H27 N O S '
_cod_database_code 4025347
_cod_database_fobs_code 4025347

loop_
_symmetry_equiv_pos_as_xyz
+X,+Y,+Z
'-X+ 1/2,-Y,+Z+ 1/2'
'+X+ 1/2,-Y+ 1/2,-Z'
'-X,+Y+ 1/2,-Z+ 1/2'

loop_
_atom_site_label
_atom_site_type_symbol
_atom_site_fract_x
_atom_site_fract_y
_atom_site_fract_z
_atom_site_U_iso_or_equiv
_atom_site_adp_type
_atom_site_occupancy
_atom_site_symmetry_multiplicity
_atom_site_calc_flag
_atom_site_refinement_flags
_atom_site_disorder_assembly
_atom_site_disorder_group
S15 S 0.03647(11) 0.34367(7) 0.72199(6) 0.0299(3) Uani 1 1 d . . .
N14 N 0.1758(3) 0.4227(2) 0.7319(2) 0.0292(7) Uani 1 1 d . . .
O16 O 0.0863(3) 0.2404(2) 0.7183(3) 0.0474(8) Uani 1 1 d . . .
C8 C 0.3923(4) 0.4722(3) 0.8141(3) 0.0323(9) Uani 1 1 d . . .
C1 C 0.1613(4) 0.4385(3) 0.9007(3) 0.0289(9) Uani 1 1 d . . .
C2 C 0.1756(4) 0.3896(3) 0.9840(3) 0.0317(9) Uani 1 1 d . . .
C7 C 0.2551(4) 0.4110(3) 0.8193(2) 0.0283(8) Uani 1 1 d . . .
C6 C 0.0640(4) 0.5154(3) 0.8918(3) 0.0377(10) Uani 1 1 d . . .
C21 C 0.2743(4) 0.3006(3) 0.9966(3) 0.0386(10) Uani 1 1 d . . .
C17 C -0.0150(5) 0.3774(3) 0.6054(3) 0.0360(10) Uani 1 1 d . . .
C23 C 0.2077(5) 0.2086(4) 0.9554(3) 0.0429(11) Uani 1 1 d . . .
C4 C -0.0018(5) 0.5005(4) 1.0479(3) 0.0517(14) Uani 1 1 d . . .
C3 C 0.0927(5) 0.4231(4) 1.0564(3) 0.0440(11) Uani 1 1 d . . .
C9 C 0.5258(5) 0.4264(4) 0.8219(3) 0.0476(11) Uani 1 1 d . . .
C12 C 0.5135(6) 0.6269(4) 0.7969(3) 0.0515(13) Uani 1 1 d . . .
C13 C 0.3867(5) 0.5732(3) 0.8008(3) 0.0374(10) Uani 1 1 d . . .
C5 C -0.0180(5) 0.5468(3) 0.9650(3) 0.0425(11) Uani 1 1 d . . .
C20 C -0.1423(6) 0.3088(4) 0.5847(4) 0.0517(13) Uani 1 1 d . . .
C10 C 0.6508(5) 0.4803(5) 0.8183(4) 0.0591(15) Uani 1 1 d . . .
C11 C 0.6459(6) 0.5802(5) 0.8057(3) 0.0587(15) Uani 1 1 d . . .
C19 C 0.1094(6) 0.3547(6) 0.5414(3) 0.0682(17) Uani 1 1 d . . .
C22 C 0.3154(5) 0.2792(4) 1.0954(4) 0.0559(14) Uani 1 1 d . . .
C18 C -0.0608(7) 0.4825(4) 0.6028(5) 0.0730(19) Uani 1 1 d . . .
H7 H 0.2846 0.3446 0.8300 0.034 Uiso 1 1 d R . .
H6 H 0.0618 0.5549 0.8309 0.045 Uiso 1 1 d R . .
H21 H 0.3612 0.3160 0.9620 0.046 Uiso 1 1 d R . .
H23A H 0.2721 0.1542 0.9641 0.051 Uiso 1 1 d R . .
H23B H 0.1927 0.2189 0.8917 0.051 Uiso 1 1 d R . .
H23C H 0.1173 0.1945 0.9840 0.051 Uiso 1 1 d R . .
H4 H -0.0636 0.5330 1.0899 0.062 Uiso 1 1 d R . .
H3 H 0.1000 0.3916 1.1144 0.053 Uiso 1 1 d R . .
H9 H 0.5296 0.3564 0.8302 0.057 Uiso 1 1 d R . .
H12 H 0.5072 0.6969 0.7887 0.062 Uiso 1 1 d R . .
H13 H 0.2992 0.6198 0.7904 0.045 Uiso 1 1 d R . .
H5 H -0.0946 0.5946 0.9497 0.051 Uiso 1 1 d R . .
H20A H -0.1771 0.3215 0.5245 0.062 Uiso 1 1 d R . .
H20B H -0.2181 0.3203 0.6276 0.062 Uiso 1 1 d R . .
H20C H -0.1112 0.2416 0.5889 0.062 Uiso 1 1 d R . .
H10 H 0.7425 0.4485 0.8241 0.071 Uiso 1 1 d R . .
H11 H 0.7322 0.6187 0.8024 0.070 Uiso 1 1 d R . .
H19A H 0.0830 0.3721 0.4806 0.082 Uiso 1 1 d R . .
H19B H 0.1301 0.2855 0.5443 0.082 Uiso 1 1 d R . .
H19C H 0.1931 0.3913 0.5591 0.082 Uiso 1 1 d R . .
H22A H 0.3773 0.2227 1.0959 0.067 Uiso 1 1 d R . .
H22B H 0.2313 0.2659 1.1310 0.067 Uiso 1 1 d R . .
H22C H 0.3656 0.3346 1.1205 0.067 Uiso 1 1 d R . .
H18A H -0.0883 0.5004 0.5422 0.088 Uiso 1 1 d R . .
H18B H 0.0165 0.5240 0.6225 0.088 Uiso 1 1 d R . .
H18C H -0.1416 0.4905 0.6426 0.088 Uiso 1 1 d R . .
H14 H 0.2414 0.4193 0.6832 0.0329 Uiso 1 1 d . . .

loop_
_atom_site_aniso_label
_atom_site_aniso_U_11
_atom_site_aniso_U_22
_atom_site_aniso_U_33
_atom_site_aniso_U_23
_atom_site_aniso_U_13
_atom_site_aniso_U_12
S15 0.0281(5) 0.0310(5) 0.0305(5) 0.0011(4) -0.0019(4) -0.0019(4)
N14 0.0269(16) 0.0344(18) 0.0262(18) 0.0002(15) -0.0024(14) -0.0047(14)
O16 0.0542(18) 0.0279(15) 0.060(2) 0.0020(15) -0.0152(16) 0.0048(14)
C8 0.033(2) 0.045(3) 0.0188(19) 0.0043(17) -0.0018(16) -0.0073(19)
C1 0.0255(19) 0.032(2) 0.029(2) -0.0011(17) 0.0005(16) -0.0043(17)
C2 0.0233(19) 0.041(2) 0.031(2) 0.0020(18) -0.0013(16) -0.0086(18)
C7 0.0277(19) 0.032(2) 0.0249(19) 0.0027(17) 0.0001(16) -0.0010(16)
C6 0.038(2) 0.037(2) 0.038(2) -0.0020(19) 0.0014(19) -0.004(2)
C21 0.028(2) 0.048(3) 0.040(2) 0.017(2) -0.0007(19) -0.0055(19)
C17 0.036(2) 0.036(2) 0.037(2) 0.0059(18) -0.0116(18) -0.0048(19)
C23 0.033(2) 0.043(3) 0.052(3) 0.013(2) -0.002(2) -0.0022(19)
C4 0.050(3) 0.063(3) 0.041(3) -0.019(2) 0.019(2) -0.013(3)
C3 0.046(3) 0.056(3) 0.030(2) 0.000(2) 0.003(2) -0.013(2)
C9 0.032(2) 0.061(3) 0.050(3) 0.010(2) -0.003(2) -0.006(2)
C12 0.073(4) 0.054(3) 0.027(2) 0.0015(19) 0.002(2) -0.028(3)
C13 0.045(2) 0.042(2) 0.025(2) 0.0021(18) 0.0016(18) -0.006(2)
C5 0.037(2) 0.041(3) 0.050(3) -0.010(2) 0.005(2) 0.000(2)
C20 0.047(3) 0.049(3) 0.059(3) 0.002(2) -0.025(2) -0.008(2)
C10 0.037(3) 0.081(4) 0.059(3) 0.016(3) -0.004(2) -0.014(3)
C11 0.043(3) 0.095(5) 0.039(3) 0.002(3) -0.002(2) -0.030(3)
C19 0.065(3) 0.111(5) 0.029(2) -0.001(3) 0.002(2) -0.021(4)
C22 0.044(3) 0.073(4) 0.051(3) 0.026(3) -0.013(2) -0.013(3)
C18 0.079(4) 0.040(3) 0.100(5) 0.021(3) -0.046(4) -0.007(3)

loop_
_atom_type_symbol
_atom_type_description
_atom_type_scat_dispersion_real
_atom_type_scat_dispersion_imag
_atom_type_scat_source
C C 0.0033 0.0016 'International Tables Vol C Tables 4.2.6.8 and 6.1.1.4'
H H 0.0000 0.0000 'International Tables Vol C Tables 4.2.6.8 and 6.1.1.4'
N N 0.0061 0.0033 'International Tables Vol C Tables 4.2.6.8 and 6.1.1.4'
O O 0.0106 0.0060 'International Tables Vol C Tables 4.2.6.8 and 6.1.1.4'
S S 0.1246 0.1234 'International Tables Vol C Tables 4.2.6.8 and 6.1.1.4'

loop_
_diffrn_radiation_wavelength
0.71073

loop_
_geom_angle_atom_site_label_1
_geom_angle_atom_site_label_2
_geom_angle_atom_site_label_3
_geom_angle
_geom_angle_site_symmetry_1
_geom_angle_site_symmetry_3
_geom_angle_publ_flag
O16 S15 N14 111.46(18) . . ?
O16 S15 C17 106.4(2) . . ?
N14 S15 C17 96.98(18) . . ?
C7 N14 S15 112.7(3) . . ?
C13 C8 C9 119.1(4) . . ?
C13 C8 C7 121.0(4) . . ?
C9 C8 C7 119.8(4) . . ?
C6 C1 C2 120.1(4) . . ?
C6 C1 C7 118.7(4) . . ?
C2 C1 C7 121.1(4) . . ?
C3 C2 C1 117.6(4) . . ?
C3 C2 C21 119.9(4) . . ?
C1 C2 C21 122.5(4) . . ?
N14 C7 C8 108.1(3) . . ?
N14 C7 C1 111.7(3) . . ?
C8 C7 C1 112.5(3) . . ?
C1 C6 C5 121.0(4) . . ?
C23 C21 C2 110.9(3) . . ?
C23 C21 C22 109.0(4) . . ?
C2 C21 C22 114.5(4) . . ?
C18 C17 C19 113.3(5) . . ?
C18 C17 C20 110.8(4) . . ?
C19 C17 C20 109.8(4) . . ?
C18 C17 S15 109.7(3) . . ?
C19 C17 S15 109.3(3) . . ?
C20 C17 S15 103.5(3) . . ?
C3 C4 C5 119.8(4) . . ?
C4 C3 C2 122.2(4) . . ?
C10 C9 C8 120.8(5) . . ?
C13 C12 C11 120.5(5) . . ?
C8 C13 C12 119.6(4) . . ?
C4 C5 C6 119.2(5) . . ?
C11 C10 C9 120.3(5) . . ?
C10 C11 C12 119.6(5) . . ?
N14 C7 H7 112.6 . . ?
C8 C7 H7 106.4 . . ?
C1 C7 H7 105.3 . . ?
C1 C6 H6 118.7 . . ?
C5 C6 H6 119.9 . . ?
C23 C21 H21 107.7 . . ?
C2 C21 H21 105.3 . . ?
C22 C21 H21 109.2 . . ?
C21 C23 H23A 109.0 . . ?
C21 C23 H23B 109.3 . . ?
H23A C23 H23B 109.5 . . ?
C21 C23 H23C 110.2 . . ?
H23A C23 H23C 109.5 . . ?
H23B C23 H23C 109.5 . . ?
C3 C4 H4 132.8 . . ?
C5 C4 H4 107.4 . . ?
C4 C3 H3 117.9 . . ?
C2 C3 H3 119.9 . . ?
C10 C9 H9 120.1 . . ?
C8 C9 H9 119.1 . . ?
C13 C12 H12 118.3 . . ?
C11 C12 H12 121.2 . . ?
C8 C13 H13 130.6 . . ?
C12 C13 H13 109.7 . . ?
C4 C5 H5 125.3 . . ?
C6 C5 H5 114.8 . . ?
C17 C20 H20A 109.5 . . ?
C17 C20 H20B 109.6 . . ?
H20A C20 H20B 109.5 . . ?
C17 C20 H20C 109.4 . . ?
H20A C20 H20C 109.5 . . ?
H20B C20 H20C 109.5 . . ?
C11 C10 H10 119.2 . . ?
C9 C10 H10 120.5 . . ?
C10 C11 H11 121.3 . . ?
C12 C11 H11 119.1 . . ?
C17 C19 H19A 109.5 . . ?
C17 C19 H19B 108.9 . . ?
H19A C19 H19B 109.5 . . ?
C17 C19 H19C 110.0 . . ?
H19A C19 H19C 109.5 . . ?
H19B C19 H19C 109.5 . . ?
C21 C22 H22A 108.0 . . ?
C21 C22 H22B 110.6 . . ?
H22A C22 H22B 109.5 . . ?
C21 C22 H22C 109.8 . . ?
H22A C22 H22C 109.5 . . ?
H22B C22 H22C 109.5 . . ?
C17 C18 H18A 110.0 . . ?
C17 C18 H18B 109.9 . . ?
H18A C18 H18B 109.5 . . ?
C17 C18 H18C 108.4 . . ?
H18A C18 H18C 109.5 . . ?
H18B C18 H18C 109.5 . . ?

loop_
_geom_bond_atom_site_label_1
_geom_bond_atom_site_label_2
_geom_bond_distance
_geom_bond_site_symmetry_2
_geom_bond_publ_flag
S15 O16 1.479(3) . ?
S15 N14 1.689(3) . ?
S15 C17 1.844(4) . ?
N14 C7 1.495(5) . ?
C8 C13 1.388(6) . ?
C8 C9 1.393(6) . ?
C8 C7 1.525(5) . ?
C1 C6 1.388(6) . ?
C1 C2 1.404(6) . ?
C1 C7 1.531(5) . ?
C2 C3 1.393(6) . ?
C2 C21 1.529(6) . ?
C6 C5 1.390(6) . ?
C21 C23 1.523(7) . ?
C21 C22 1.536(7) . ?
C17 C18 1.491(7) . ?
C17 C19 1.525(7) . ?
C17 C20 1.539(6) . ?
C4 C3 1.377(7) . ?
C4 C5 1.383(7) . ?
C9 C10 1.376(7) . ?
C12 C13 1.388(7) . ?
C12 C11 1.392(8) . ?
C10 C11 1.370(8) . ?
N14 H14 0.950 . ?
C7 H7 0.9561 . ?
C6 H6 1.0469 . ?
C21 H21 0.9782 . ?
C23 H23A 0.9599 . ?
C23 H23B 0.9600 . ?
C23 H23C 0.9601 . ?
C4 H4 0.9542 . ?
C3 H3 0.9599 . ?
C9 H9 0.9601 . ?
C12 H12 0.9602 . ?
C13 H13 1.0431 . ?
C5 H5 0.9900 . ?
C20 H20A 0.9599 . ?
C20 H20B 0.9600 . ?
C20 H20C 0.9600 . ?
C10 H10 0.9601 . ?
C11 H11 0.9601 . ?
C19 H19A 0.9599 . ?
C19 H19B 0.9600 . ?
C19 H19C 0.9600 . ?
C22 H22A 0.9601 . ?
C22 H22B 0.9601 . ?
C22 H22C 0.9600 . ?
C18 H18A 0.9600 . ?
C18 H18B 0.9601 . ?
C18 H18C 0.9600 . ?

loop_
_geom_torsion_atom_site_label_1
_geom_torsion_atom_site_label_2
_geom_torsion_atom_site_label_3
_geom_torsion_atom_site_label_4
_geom_torsion
_geom_torsion_site_symmetry_1
_geom_torsion_site_symmetry_2
_geom_torsion_site_symmetry_3
_geom_torsion_site_symmetry_4
_geom_torsion_publ_flag
O16 S15 N14 C7 -64.9(3) . . . . ?
C17 S15 N14 C7 -175.6(3) . . . . ?
C6 C1 C2 C3 -1.9(6) . . . . ?
C7 C1 C2 C3 176.0(4) . . . . ?
C6 C1 C2 C21 176.3(4) . . . . ?
C7 C1 C2 C21 -5.8(6) . . . . ?
S15 N14 C7 C8 170.2(3) . . . . ?
S15 N14 C7 C1 -65.4(4) . . . . ?
C13 C8 C7 N14 60.1(5) . . . . ?
C9 C8 C7 N14 -119.3(4) . . . . ?
C13 C8 C7 C1 -63.8(5) . . . . ?
C9 C8 C7 C1 116.9(4) . . . . ?
C6 C1 C7 N14 -35.7(5) . . . . ?
C2 C1 C7 N14 146.4(4) . . . . ?
C6 C1 C7 C8 86.2(4) . . . . ?
C2 C1 C7 C8 -91.8(4) . . . . ?
C2 C1 C6 C5 1.6(6) . . . . ?
C7 C1 C6 C5 -176.4(4) . . . . ?
C3 C2 C21 C23 102.3(5) . . . . ?
C1 C2 C21 C23 -76.0(5) . . . . ?
C3 C2 C21 C22 -21.5(6) . . . . ?
C1 C2 C21 C22 160.2(4) . . . . ?
O16 S15 C17 C18 -177.6(4) . . . . ?
N14 S15 C17 C18 -62.7(4) . . . . ?
O16 S15 C17 C19 -52.8(4) . . . . ?
N14 S15 C17 C19 62.0(4) . . . . ?
O16 S15 C17 C20 64.1(3) . . . . ?
N14 S15 C17 C20 178.9(3) . . . . ?
C5 C4 C3 C2 0.8(7) . . . . ?
C1 C2 C3 C4 0.8(6) . . . . ?
C21 C2 C3 C4 -177.5(4) . . . . ?
C13 C8 C9 C10 1.3(7) . . . . ?
C7 C8 C9 C10 -179.3(4) . . . . ?
C9 C8 C13 C12 -1.0(6) . . . . ?
C7 C8 C13 C12 179.7(3) . . . . ?
C11 C12 C13 C8 0.3(6) . . . . ?
C3 C4 C5 C6 -1.2(7) . . . . ?
C1 C6 C5 C4 0.0(6) . . . . ?
C8 C9 C10 C11 -0.9(8) . . . . ?
C9 C10 C11 C12 0.2(8) . . . . ?
C13 C12 C11 C10 0.1(7) . . . . ?
